data_7131589
loop_
_publ_author_name
'Luo, Yang'
'Grossman, Robert B.'
'Nie, Xiao-Bin'
'Yang, Xing-Wei'

_publ_section_title
;
 Total synthesis and structural reassignment of garcinielliptone FC, a
 polycyclic polyprenylated acylphloroglucinol with diverse bioactivity.
;
_journal_issue 41
_journal_name_full 'Chemical communications (Cambridge, England)'
_journal_page_first 6215
_journal_page_last 6218
_journal_paper_doi 10.1039/d3cc01268a
_journal_volume 59
_journal_year 2023
_chemical_formula_moiety 'C23 H34 O4'
_chemical_formula_sum 'C23 H34 O4'
_chemical_formula_weight 374.50
_space_group_crystal_system monoclinic
_space_group_IT_number 14
_space_group_name_Hall '-P 2yn'
_space_group_name_H-M_alt 'P 1 21/n 1'
_atom_sites_solution_hydrogens geom
_audit_update_record
;
2023-02-08 deposited with the CCDC.	2023-04-25 downloaded from the CCDC.
;
_cell_angle_alpha 90
_cell_angle_beta 102.444(2)
_cell_angle_gamma 90
_cell_formula_units_Z 4
_cell_length_a 9.1816(5)
_cell_length_b 23.6417(12)
_cell_length_c 10.0047(5)
_cell_measurement_reflns_used 7340
_cell_measurement_temperature 100.(2)
_cell_measurement_theta_max 72.3499
_cell_measurement_theta_min 3.7393
_cell_volume 2120.69(19)
_computing_cell_refinement 'SAINT V8.38A (Bruker AXS Inc., 2017)'
_computing_data_collection 'Bruker Instrument Service vV6.2.9'
_computing_data_reduction 'SAINT V8.38A (Bruker AXS Inc., 2017)'
_computing_molecular_graphics 'shelXle (C.B. Huebschle, rev 882)'
_computing_structure_refinement 'SHELXL-2017/1 (Sheldrick, 2017)'
_computing_structure_solution 'SHELXT 2014/5 (Sheldrick, 2014)'
_diffrn_ambient_temperature 100.(2)
_diffrn_detector_area_resol_mean 7.3910
_diffrn_measured_fraction_theta_full 0.988
_diffrn_measured_fraction_theta_max 0.988
_diffrn_measurement_device_type 'Bruker D8 QUEST PHOTON II'
_diffrn_radiation_monochromator 'Helixos MX multilayer Optic'
_diffrn_radiation_type 'Cu K\a'
_diffrn_radiation_wavelength 1.54178
_diffrn_reflns_av_R_equivalents 0.1293
_diffrn_reflns_av_unetI/netI 0.0826
_diffrn_reflns_limit_h_max 11
_diffrn_reflns_limit_h_min -11
_diffrn_reflns_limit_k_max 29
_diffrn_reflns_limit_k_min -29
_diffrn_reflns_limit_l_max 12
_diffrn_reflns_limit_l_min -12
_diffrn_reflns_number 21766
_diffrn_reflns_theta_full 72.61
_diffrn_reflns_theta_max 72.61
_diffrn_reflns_theta_min 3.74
_diffrn_source 'Ius Diamond'
_diffrn_source_type Microfocus
_exptl_absorpt_coefficient_mu 0.624
_exptl_absorpt_correction_T_max 0.96
_exptl_absorpt_correction_T_min 0.69
_exptl_absorpt_correction_type multi-scan
_exptl_absorpt_process_details
;
SADABS-2016/2 - Bruker AXS area detector scaling and absorption correction
;
_exptl_crystal_colour 'clear light colourless'
_exptl_crystal_density_diffrn 1.173
_exptl_crystal_density_method 'not measured'
_exptl_crystal_description needle
_exptl_crystal_F_000 816
_exptl_crystal_size_max 0.730
_exptl_crystal_size_mid 0.070
_exptl_crystal_size_min 0.060
_refine_diff_density_max 0.381
_refine_diff_density_min -0.524
_refine_ls_extinction_method none
_refine_ls_goodness_of_fit_ref 1.114
_refine_ls_hydrogen_treatment constr
_refine_ls_matrix_type full
_refine_ls_number_parameters 250
_refine_ls_number_reflns 4182
_refine_ls_number_restraints 0
_refine_ls_restrained_S_all 1.114
_refine_ls_R_factor_all 0.1086
_refine_ls_R_factor_gt 0.0786
_refine_ls_shift/su_max 0.000
_refine_ls_shift/su_mean 0.000
_refine_ls_structure_factor_coef Fsqd
_refine_ls_weighting_details 'w=1/[\s^2^(Fo^2^)+(0.1683P)^2^+0.0355P] where P=(Fo^2^+2Fc^2^)/3'
_refine_ls_weighting_scheme calc
_refine_ls_wR_factor_gt 0.2113
_refine_ls_wR_factor_ref 0.2536
_reflns_number_gt 3085
_reflns_number_total 4182
_reflns_threshold_expression 'I > 2\s(I)'
_cod_data_source_file d3cc01268a2.cif
_cod_data_source_block wxy101
_cod_depositor_comments
;
The following automatic conversions were performed:

data item '_exptl_absorpt_correction_type' value 'Multi-Scan' was
changed to 'multi-scan' in accordance with the
/home/data/users/saulius/crontab/automatic-downloads/rss-feeds/RSC/lib/dictionaries/cif_core.dic
dictionary named 'cif_core.dic' version 2.4.2 last updated on
2011-04-26.

Automatic conversion script
Id: cif_fix_values 8170 2020-07-09 18:12:32Z antanas 

 Adding full bibliography for 7131589.cif.
;
_cod_database_code 7131589

loop_
_space_group_symop_operation_xyz
'x, y, z'
'-x+1/2, y+1/2, -z+1/2'
'-x, -y, -z'
'x-1/2, -y-1/2, z-1/2'

loop_
_atom_site_type_symbol
_atom_site_label
_atom_site_fract_x
_atom_site_fract_y
_atom_site_fract_z
_atom_site_U_iso_or_equiv
_atom_site_adp_type
_atom_site_calc_flag
_atom_site_refinement_flags_adp
_atom_site_refinement_flags_occupancy
_atom_site_refinement_flags_posn
_atom_site_occupancy
_atom_site_disorder_assembly
_atom_site_disorder_group
O O1 0.74640(18) 0.26045(8) 0.92022(16) 0.0217(4) Uani d . . . 1 . .
O O2 0.8499(2) 0.30024(8) 0.60320(18) 0.0267(4) Uani d . . . 1 . .
O O3 0.94131(18) 0.22603(8) 0.73425(17) 0.0242(4) Uani d . . . 1 . .
O O4 0.3918(2) 0.30529(9) 0.83090(19) 0.0306(5) Uani d . . . 1 . .
C C1 0.7239(3) 0.04209(14) 0.3988(3) 0.0377(7) Uani d . . . 1 . .
H H14 0.730692 0.035825 0.496785 0.057 Uiso calc U . R 1 . .
H H15 0.806538 0.066302 0.386167 0.057 Uiso calc U . R 1 . .
H H1 0.729524 0.005693 0.353321 0.057 Uiso calc U . R 1 . .
C C2 0.5790(3) 0.07026(11) 0.3380(3) 0.0256(5) Uani d . . . 1 . .
C C3 0.4850(3) 0.09077(11) 0.4104(2) 0.0239(5) Uani d . . . 1 . .
H H13 0.397404 0.1082 0.359054 0.029 Uiso calc U . R 1 . .
C C4 0.4997(3) 0.08989(11) 0.5631(2) 0.0248(5) Uani d . . . 1 . .
H H11 0.590352 0.068391 0.605779 0.03 Uiso calc U . R 1 . .
H H12 0.412574 0.070135 0.584727 0.03 Uiso calc U . R 1 . .
C C5 0.5097(3) 0.14974(10) 0.6243(2) 0.0198(5) Uani d . . . 1 . .
H H21 0.424591 0.172146 0.570449 0.024 Uiso calc U . R 1 . .
C C6 0.6540(2) 0.17877(10) 0.6088(2) 0.0196(5) Uani d . . . 1 . .
H H20 0.651587 0.184169 0.510181 0.023 Uiso calc U . R 1 . .
H H19 0.739445 0.153818 0.646819 0.023 Uiso calc U . R 1 . .
C C7 0.6781(2) 0.23666(10) 0.6815(2) 0.0185(5) Uani d . . . 1 . .
C C8 0.5529(3) 0.27848(10) 0.6193(2) 0.0195(5) Uani d . . . 1 . .
H H27 0.556469 0.284609 0.522215 0.023 Uiso calc U . R 1 . .
H H26 0.45602 0.260341 0.620724 0.023 Uiso calc U . R 1 . .
C C9 0.5560(2) 0.33679(10) 0.6889(2) 0.0197(5) Uani d . . . 1 . .
H H28 0.66013 0.351951 0.70897 0.024 Uiso calc U . R 1 . .
C C10 0.4515(3) 0.37847(10) 0.5949(2) 0.0219(5) Uani d . . . 1 . .
H H32 0.354101 0.359852 0.560426 0.026 Uiso calc U . R 1 . .
H H7 0.43419 0.411767 0.649436 0.026 Uiso calc U . R 1 . .
C C11 0.5138(3) 0.39854(11) 0.4730(3) 0.0255(5) Uani d . . . 1 . .
H H6 0.614363 0.414547 0.508264 0.031 Uiso calc U . R 1 . .
H H5 0.525625 0.365184 0.416453 0.031 Uiso calc U . R 1 . .
C C12 0.4216(3) 0.44194(11) 0.3821(3) 0.0256(5) Uani d . . . 1 . .
C C13 0.4947(4) 0.46375(12) 0.2710(3) 0.0342(6) Uani d . . . 1 . .
H H33 0.429988 0.492026 0.216211 0.051 Uiso calc U . R 1 . .
H H2 0.510932 0.432298 0.212122 0.051 Uiso calc U . R 1 . .
H H34 0.590728 0.481108 0.312577 0.051 Uiso calc U . R 1 . .
C C14 0.2892(3) 0.46072(12) 0.3944(3) 0.0315(6) Uani d . . . 1 . .
H H3 0.244974 0.44662 0.465233 0.038 Uiso calc U . R 1 . .
H H4 0.238431 0.488283 0.332324 0.038 Uiso calc U . R 1 . .
C C15 0.6763(2) 0.22836(10) 0.8327(2) 0.0185(5) Uani d . . . 1 . .
C C16 0.5758(3) 0.18505(10) 0.8659(2) 0.0211(5) Uani d . . . 1 . .
H H22 0.567351 0.181495 0.958536 0.025 Uiso calc U . R 1 . .
C C17 0.4948(3) 0.15002(10) 0.7730(2) 0.0201(5) Uani d . . . 1 . .
C C18 0.3804(3) 0.11204(12) 0.8133(3) 0.0279(6) Uani d . . . 1 . .
H H8 0.415818 0.072837 0.81771 0.042 Uiso calc U . R 1 . .
H H10 0.286375 0.115025 0.745295 0.042 Uiso calc U . R 1 . .
H H9 0.364448 0.12348 0.903185 0.042 Uiso calc U . R 1 . .
C C19 0.5464(4) 0.07555(13) 0.1852(3) 0.0363(7) Uani d . . . 1 . .
H H17 0.447718 0.092552 0.153261 0.054 Uiso calc U . R 1 . .
H H16 0.548227 0.03797 0.144201 0.054 Uiso calc U . R 1 . .
H H18 0.622126 0.099586 0.158072 0.054 Uiso calc U . R 1 . .
C C20 0.8310(3) 0.25885(10) 0.6678(2) 0.0197(5) Uani d . . . 1 . .
C C21 1.0916(3) 0.24467(13) 0.7301(3) 0.0280(6) Uani d . . . 1 . .
H H24 1.109879 0.238131 0.638385 0.042 Uiso calc U . R 1 . .
H H25 1.164278 0.223303 0.797406 0.042 Uiso calc U . R 1 . .
H H23 1.101636 0.2851 0.751702 0.042 Uiso calc U . R 1 . .
C C22 0.4978(3) 0.33456(11) 0.8210(2) 0.0229(5) Uani d . . . 1 . .
C C23 0.5729(3) 0.37278(12) 0.9356(3) 0.0279(6) Uani d . . . 1 . .
H H30 0.513484 0.37424 1.005944 0.042 Uiso calc U . R 1 . .
H H29 0.581635 0.410903 0.899627 0.042 Uiso calc U . R 1 . .
H H31 0.672541 0.358084 0.975667 0.042 Uiso calc U . R 1 . .

loop_
_atom_site_aniso_label
_atom_site_aniso_U_11
_atom_site_aniso_U_22
_atom_site_aniso_U_33
_atom_site_aniso_U_12
_atom_site_aniso_U_13
_atom_site_aniso_U_23
O1 0.0189(8) 0.0300(9) 0.0135(8) 0.0015(6) -0.0026(6) 0.0013(6)
O2 0.0251(9) 0.0321(10) 0.0242(9) -0.0015(7) 0.0084(7) 0.0044(7)
O3 0.0146(8) 0.0360(10) 0.0211(9) 0.0001(6) 0.0017(7) 0.0051(7)
O4 0.0239(9) 0.0418(11) 0.0270(10) -0.0006(7) 0.0075(7) -0.0002(8)
C1 0.0269(13) 0.0417(16) 0.0442(17) 0.0002(11) 0.0067(12) -0.0077(13)
C2 0.0315(13) 0.0262(12) 0.0189(12) -0.0066(10) 0.0053(10) -0.0033(9)
C3 0.0276(12) 0.0277(12) 0.0149(11) 0.0026(9) 0.0011(9) -0.0021(8)
C4 0.0323(13) 0.0259(12) 0.0156(11) -0.0042(9) 0.0039(10) -0.0019(8)
C5 0.0209(11) 0.0264(12) 0.0111(11) -0.0009(8) 0.0017(8) -0.0023(8)
C6 0.0204(11) 0.0216(11) 0.0164(10) 0.0012(8) 0.0035(8) -0.0006(8)
C7 0.0156(10) 0.0270(12) 0.0111(10) -0.0011(8) -0.0011(8) 0.0012(8)
C8 0.0201(11) 0.0231(12) 0.0129(10) 0.0026(8) -0.0021(8) 0.0001(8)
C9 0.0176(10) 0.0251(12) 0.0152(11) 0.0009(8) 0.0012(8) -0.0037(8)
C10 0.0215(10) 0.0255(12) 0.0178(11) 0.0022(9) 0.0019(9) -0.0003(9)
C11 0.0272(12) 0.0268(12) 0.0232(12) 0.0015(9) 0.0067(10) 0.0016(10)
C12 0.0330(13) 0.0236(12) 0.0181(11) -0.0026(10) 0.0010(10) -0.0015(9)
C13 0.0505(17) 0.0314(14) 0.0217(13) 0.0010(12) 0.0103(12) 0.0028(10)
C14 0.0332(14) 0.0322(14) 0.0258(13) 0.0013(10) -0.0007(11) 0.0055(10)
C15 0.0162(10) 0.0284(12) 0.0085(10) 0.0033(8) -0.0026(8) -0.0005(8)
C16 0.0225(11) 0.0269(12) 0.0134(10) 0.0021(9) 0.0027(9) 0.0010(9)
C17 0.0195(11) 0.0271(12) 0.0138(11) 0.0008(8) 0.0038(9) 0.0010(8)
C18 0.0296(13) 0.0329(13) 0.0218(12) -0.0076(10) 0.0071(10) -0.0004(10)
C19 0.0543(18) 0.0356(14) 0.0217(13) 0.0007(13) 0.0143(13) -0.0025(11)
C20 0.0176(11) 0.0276(12) 0.0131(10) 0.0003(8) 0.0017(8) -0.0010(8)
C21 0.0163(11) 0.0439(15) 0.0239(13) -0.0015(10) 0.0042(10) 0.0032(10)
C22 0.0208(11) 0.0293(12) 0.0177(11) 0.0061(9) 0.0023(9) 0.0000(9)
C23 0.0279(12) 0.0353(14) 0.0191(11) 0.0075(10) 0.0019(10) -0.0048(10)

loop_
_atom_type_symbol
_atom_type_description
_atom_type_scat_dispersion_real
_atom_type_scat_dispersion_imag
_atom_type_scat_source
C C 0.0181 0.0091 'International Tables Vol C Tables 4.2.6.8 and 6.1.1.4'
H H 0.0000 0.0000 'International Tables Vol C Tables 4.2.6.8 and 6.1.1.4'
O O 0.0492 0.0322 'International Tables Vol C Tables 4.2.6.8 and 6.1.1.4'

loop_
_geom_angle_atom_site_label_1
_geom_angle_atom_site_label_2
_geom_angle_atom_site_label_3
_geom_angle_site_symmetry_1
_geom_angle_site_symmetry_3
_geom_angle
_geom_angle_publ_flag
C20 O3 C21 . . 115.6(2) ?
C2 C1 H14 . . 109.5 ?
C2 C1 H15 . . 109.5 ?
H14 C1 H15 . . 109.5 ?
C2 C1 H1 . . 109.5 ?
H14 C1 H1 . . 109.5 ?
H15 C1 H1 . . 109.5 ?
C3 C2 C1 . . 124.4(3) ?
C3 C2 C19 . . 121.0(3) ?
C1 C2 C19 . . 114.6(2) ?
C2 C3 C4 . . 128.3(2) ?
C2 C3 H13 . . 115.8 ?
C4 C3 H13 . . 115.8 ?
C3 C4 C5 . . 112.1(2) ?
C3 C4 H11 . . 109.2 ?
C5 C4 H11 . . 109.2 ?
C3 C4 H12 . . 109.2 ?
C5 C4 H12 . . 109.2 ?
H11 C4 H12 . . 107.9 ?
C17 C5 C6 . . 111.06(19) ?
C17 C5 C4 . . 112.55(19) ?
C6 C5 C4 . . 110.54(18) ?
C17 C5 H21 . . 107.5 ?
C6 C5 H21 . . 107.5 ?
C4 C5 H21 . . 107.5 ?
C5 C6 C7 . . 112.89(18) ?
C5 C6 H20 . . 109.0 ?
C7 C6 H20 . . 109.0 ?
C5 C6 H19 . . 109.0 ?
C7 C6 H19 . . 109.0 ?
H20 C6 H19 . . 107.8 ?
C15 C7 C20 . . 109.76(18) ?
C15 C7 C8 . . 108.40(18) ?
C20 C7 C8 . . 111.23(19) ?
C15 C7 C6 . . 108.78(19) ?
C20 C7 C6 . . 107.58(18) ?
C8 C7 C6 . . 111.07(18) ?
C9 C8 C7 . . 116.84(19) ?
C9 C8 H27 . . 108.1 ?
C7 C8 H27 . . 108.1 ?
C9 C8 H26 . . 108.1 ?
C7 C8 H26 . . 108.1 ?
H27 C8 H26 . . 107.3 ?
C22 C9 C8 . . 112.5(2) ?
C22 C9 C10 . . 105.13(18) ?
C8 C9 C10 . . 110.32(18) ?
C22 C9 H28 . . 109.6 ?
C8 C9 H28 . . 109.6 ?
C10 C9 H28 . . 109.6 ?
C11 C10 C9 . . 113.16(19) ?
C11 C10 H32 . . 108.9 ?
C9 C10 H32 . . 108.9 ?
C11 C10 H7 . . 108.9 ?
C9 C10 H7 . . 108.9 ?
H32 C10 H7 . . 107.8 ?
C12 C11 C10 . . 115.8(2) ?
C12 C11 H6 . . 108.3 ?
C10 C11 H6 . . 108.3 ?
C12 C11 H5 . . 108.3 ?
C10 C11 H5 . . 108.3 ?
H6 C11 H5 . . 107.4 ?
C14 C12 C11 . . 125.5(2) ?
C14 C12 C13 . . 121.1(3) ?
C11 C12 C13 . . 113.4(2) ?
C12 C13 H33 . . 109.5 ?
C12 C13 H2 . . 109.5 ?
H33 C13 H2 . . 109.5 ?
C12 C13 H34 . . 109.5 ?
H33 C13 H34 . . 109.5 ?
H2 C13 H34 . . 109.5 ?
C12 C14 H3 . . 120.0 ?
C12 C14 H4 . . 120.0 ?
H3 C14 H4 . . 120.0 ?
O1 C15 C16 . . 121.9(2) ?
O1 C15 C7 . . 120.6(2) ?
C16 C15 C7 . . 117.15(19) ?
C17 C16 C15 . . 123.8(2) ?
C17 C16 H22 . . 118.1 ?
C15 C16 H22 . . 118.1 ?
C16 C17 C18 . . 119.8(2) ?
C16 C17 C5 . . 121.7(2) ?
C18 C17 C5 . . 118.4(2) ?
C17 C18 H8 . . 109.5 ?
C17 C18 H10 . . 109.5 ?
H8 C18 H10 . . 109.5 ?
C17 C18 H9 . . 109.5 ?
H8 C18 H9 . . 109.5 ?
H10 C18 H9 . . 109.5 ?
C2 C19 H17 . . 109.5 ?
C2 C19 H16 . . 109.5 ?
H17 C19 H16 . . 109.5 ?
C2 C19 H18 . . 109.5 ?
H17 C19 H18 . . 109.5 ?
H16 C19 H18 . . 109.5 ?
O2 C20 O3 . . 123.9(2) ?
O2 C20 C7 . . 124.5(2) ?
O3 C20 C7 . . 111.62(19) ?
O3 C21 H24 . . 109.5 ?
O3 C21 H25 . . 109.5 ?
H24 C21 H25 . . 109.5 ?
O3 C21 H23 . . 109.5 ?
H24 C21 H23 . . 109.5 ?
H25 C21 H23 . . 109.5 ?
O4 C22 C23 . . 121.6(2) ?
O4 C22 C9 . . 121.6(2) ?
C23 C22 C9 . . 116.7(2) ?
C22 C23 H30 . . 109.5 ?
C22 C23 H29 . . 109.5 ?
H30 C23 H29 . . 109.5 ?
C22 C23 H31 . . 109.5 ?
H30 C23 H31 . . 109.5 ?
H29 C23 H31 . . 109.5 ?

loop_
_geom_bond_atom_site_label_1
_geom_bond_atom_site_label_2
_geom_bond_site_symmetry_2
_geom_bond_distance
_geom_bond_publ_flag
O1 C15 . 1.231(3) ?
O2 C20 . 1.206(3) ?
O3 C20 . 1.334(3) ?
O3 C21 . 1.457(3) ?
O4 C22 . 1.215(3) ?
C1 C2 . 1.495(4) ?
C1 H14 . 0.98 ?
C1 H15 . 0.98 ?
C1 H1 . 0.98 ?
C2 C3 . 1.332(4) ?
C2 C19 . 1.499(4) ?
C3 C4 . 1.504(3) ?
C3 H13 . 0.95 ?
C4 C5 . 1.537(3) ?
C4 H11 . 0.99 ?
C4 H12 . 0.99 ?
C5 C17 . 1.522(3) ?
C5 C6 . 1.530(3) ?
C5 H21 . 1.0 ?
C6 C7 . 1.544(3) ?
C6 H20 . 0.99 ?
C6 H19 . 0.99 ?
C7 C15 . 1.528(3) ?
C7 C20 . 1.532(3) ?
C7 C8 . 1.542(3) ?
C8 C9 . 1.542(3) ?
C8 H27 . 0.99 ?
C8 H26 . 0.99 ?
C9 C22 . 1.531(3) ?
C9 C10 . 1.544(3) ?
C9 H28 . 1.0 ?
C10 C11 . 1.530(3) ?
C10 H32 . 0.99 ?
C10 H7 . 0.99 ?
C11 C12 . 1.505(4) ?
C11 H6 . 0.99 ?
C11 H5 . 0.99 ?
C12 C14 . 1.325(4) ?
C12 C13 . 1.507(3) ?
C13 H33 . 0.98 ?
C13 H2 . 0.98 ?
C13 H34 . 0.98 ?
C14 H3 . 0.95 ?
C14 H4 . 0.95 ?
C15 C16 . 1.464(3) ?
C16 C17 . 1.344(3) ?
C16 H22 . 0.95 ?
C17 C18 . 1.501(3) ?
C18 H8 . 0.98 ?
C18 H10 . 0.98 ?
C18 H9 . 0.98 ?
C19 H17 . 0.98 ?
C19 H16 . 0.98 ?
C19 H18 . 0.98 ?
C21 H24 . 0.98 ?
C21 H25 . 0.98 ?
C21 H23 . 0.98 ?
C22 C23 . 1.505(4) ?
C23 H30 . 0.98 ?
C23 H29 . 0.98 ?
C23 H31 . 0.98 ?

loop_
_geom_hbond_atom_site_label_D
_geom_hbond_atom_site_label_H
_geom_hbond_atom_site_label_A
_geom_hbond_site_symmetry_A
_geom_hbond_distance_DH
_geom_hbond_distance_HA
_geom_hbond_distance_DA
_geom_hbond_angle_DHA
_geom_hbond_publ_flag
C9 H28 O2 . 1.00 2.54 3.124(3) 117.1 ?
C23 H31 O1 . 0.98 2.50 3.117(3) 120.7 ?

loop_
_geom_torsion_atom_site_label_1
_geom_torsion_atom_site_label_2
_geom_torsion_atom_site_label_3
_geom_torsion_atom_site_label_4
_geom_torsion_site_symmetry_1
_geom_torsion_site_symmetry_2
_geom_torsion_site_symmetry_3
_geom_torsion_site_symmetry_4
_geom_torsion
_geom_torsion_publ_flag
C1 C2 C3 C4 . . . . -1.0(4) ?
C19 C2 C3 C4 . . . . -179.3(3) ?
C2 C3 C4 C5 . . . . 116.9(3) ?
C3 C4 C5 C17 . . . . 169.1(2) ?
C3 C4 C5 C6 . . . . -66.1(3) ?
C17 C5 C6 C7 . . . . -48.4(3) ?
C4 C5 C6 C7 . . . . -174.09(19) ?
C5 C6 C7 C15 . . . . 56.8(2) ?
C5 C6 C7 C20 . . . . 175.62(18) ?
C5 C6 C7 C8 . . . . -62.4(2) ?
C15 C7 C8 C9 . . . . 56.2(3) ?
C20 C7 C8 C9 . . . . -64.5(2) ?
C6 C7 C8 C9 . . . . 175.66(18) ?
C7 C8 C9 C22 . . . . -77.7(2) ?
C7 C8 C9 C10 . . . . 165.20(18) ?
C22 C9 C10 C11 . . . . 165.0(2) ?
C8 C9 C10 C11 . . . . -73.5(2) ?
C9 C10 C11 C12 . . . . -176.5(2) ?
C10 C11 C12 C14 . . . . -4.7(4) ?
C10 C11 C12 C13 . . . . 175.1(2) ?
C20 C7 C15 O1 . . . . 34.4(3) ?
C8 C7 C15 O1 . . . . -87.3(2) ?
C6 C7 C15 O1 . . . . 151.8(2) ?
C20 C7 C15 C16 . . . . -152.1(2) ?
C8 C7 C15 C16 . . . . 86.2(2) ?
C6 C7 C15 C16 . . . . -34.6(3) ?
O1 C15 C16 C17 . . . . 178.5(2) ?
C7 C15 C16 C17 . . . . 5.1(3) ?
C15 C16 C17 C18 . . . . -172.2(2) ?
C15 C16 C17 C5 . . . . 4.5(4) ?
C6 C5 C17 C16 . . . . 17.4(3) ?
C4 C5 C17 C16 . . . . 141.9(2) ?
C6 C5 C17 C18 . . . . -165.9(2) ?
C4 C5 C17 C18 . . . . -41.3(3) ?
C21 O3 C20 O2 . . . . 2.8(3) ?
C21 O3 C20 C7 . . . . -178.40(19) ?
C15 C7 C20 O2 . . . . -127.9(2) ?
C8 C7 C20 O2 . . . . -7.9(3) ?
C6 C7 C20 O2 . . . . 113.9(3) ?
C15 C7 C20 O3 . . . . 53.3(3) ?
C8 C7 C20 O3 . . . . 173.23(18) ?
C6 C7 C20 O3 . . . . -64.9(2) ?
C8 C9 C22 O4 . . . . -39.0(3) ?
C10 C9 C22 O4 . . . . 81.1(3) ?
C8 C9 C22 C23 . . . . 144.2(2) ?
C10 C9 C22 C23 . . . . -95.7(2) ?
